data_7122843
loop_
_publ_author_name
'Foster, Mathew W.'
'Mehl, Benjamin T.'
'Treadwell, Ed'
'Semeniuc, Radu F.'
'Wheeler, Kraig A.'

_publ_section_title
;
 Benzobis(imidazolium) salts as templates for the self-assembly of
 starburst [24]pseudorotaxanes and their corresponding carbene-based
 classic [22]pseudorotaxanes
;
_journal_name_full 'Chemical Communications'
_journal_paper_doi 10.1039/C8CC09936G
_journal_year 2019
_chemical_formula_moiety 'C48 H44 Au2 N4 P2, C36 H44 O10, C4 H10 O, 2(F6 P)'
_chemical_formula_sum 'C88 H98 Au2 F12 N4 O11 P4'
_chemical_formula_weight 2133.51
_space_group_crystal_system triclinic
_space_group_IT_number 2
_space_group_name_Hall '-P 1'
_space_group_name_H-M_alt 'P -1'
_symmetry_space_group_name_Hall '-P 1'
_symmetry_space_group_name_H-M 'P -1'
_atom_sites_solution_hydrogens geom
_audit_creation_method SHELXL-2014/7
_audit_update_record
;
2018-12-07 deposited with the CCDC.
2019-01-16 downloaded from the CCDC.
;
_cell_angle_alpha 77.868(2)
_cell_angle_beta 84.721(2)
_cell_angle_gamma 75.319(2)
_cell_formula_units_Z 1
_cell_length_a 8.8880(3)
_cell_length_b 12.0830(5)
_cell_length_c 21.1375(7)
_cell_measurement_reflns_used 7680
_cell_measurement_temperature 100(2)
_cell_measurement_theta_max 68.988
_cell_measurement_theta_min 3.815
_cell_volume 2145.08(14)
_computing_cell_refinement APEX2
_computing_data_collection 'APEX2 (Bruker, 2010)'
_computing_data_reduction
;
SADABS (Bruker, 2010) and XPREP (Bruker, 2010)
;
_computing_molecular_graphics 'XSEED (Barbour, 2001)'
_computing_publication_material 'XSEED (Barbour, 2001)'
_computing_structure_refinement 'SHELXL-2014/7 (Sheldrick, 2014)'
_computing_structure_solution 'SHELXS-2014/7 (Sheldrick, 2014)'
_diffrn_ambient_temperature 100(2)
_diffrn_detector_area_resol_mean .83
_diffrn_measured_fraction_theta_full 0.967
_diffrn_measured_fraction_theta_max 0.967
_diffrn_measurement_device_type 'Bruker SMART APEX II CCD'
_diffrn_measurement_method 'phi and amega scans'
_diffrn_radiation_monochromator graphite
_diffrn_radiation_source 'fine-focus sealed tube'
_diffrn_radiation_type CuK\a
_diffrn_radiation_wavelength 1.54178
_diffrn_reflns_av_R_equivalents 0.0623
_diffrn_reflns_av_unetI/netI 0.0419
_diffrn_reflns_Laue_measured_fraction_full 0.967
_diffrn_reflns_Laue_measured_fraction_max 0.967
_diffrn_reflns_limit_h_max 10
_diffrn_reflns_limit_h_min -10
_diffrn_reflns_limit_k_max 13
_diffrn_reflns_limit_k_min -11
_diffrn_reflns_limit_l_max 25
_diffrn_reflns_limit_l_min -25
_diffrn_reflns_number 42232
_diffrn_reflns_point_group_measured_fraction_full 0.967
_diffrn_reflns_point_group_measured_fraction_max 0.967
_diffrn_reflns_theta_full 67.621
_diffrn_reflns_theta_max 67.621
_diffrn_reflns_theta_min 2.140
_exptl_absorpt_coefficient_mu 7.800
_exptl_absorpt_correction_T_max 0.4304
_exptl_absorpt_correction_T_min 0.1303
_exptl_absorpt_correction_type numerical
_exptl_crystal_colour colorless
_exptl_crystal_density_diffrn 1.652
_exptl_crystal_description 'transparent plate'
_exptl_crystal_F_000 1068
_exptl_crystal_size_max 0.44
_exptl_crystal_size_mid 0.32
_exptl_crystal_size_min 0.13
_refine_diff_density_max 3.897
_refine_diff_density_min -0.979
_refine_diff_density_rms 0.161
_refine_ls_extinction_method none
_refine_ls_goodness_of_fit_ref 1.115
_refine_ls_hydrogen_treatment constr
_refine_ls_matrix_type full
_refine_ls_number_parameters 628
_refine_ls_number_reflns 7522
_refine_ls_number_restraints 99
_refine_ls_restrained_S_all 1.114
_refine_ls_R_factor_all 0.0528
_refine_ls_R_factor_gt 0.0483
_refine_ls_shift/su_max 0.095
_refine_ls_shift/su_mean 0.002
_refine_ls_structure_factor_coef Fsqd
_refine_ls_weighting_details 'w=1/[\s^2^(Fo^2^)+(0.0656P)^2^+8.1933P] where P=(Fo^2^+2Fc^2^)/3'
_refine_ls_weighting_scheme calc
_refine_ls_wR_factor_gt 0.1197
_refine_ls_wR_factor_ref 0.1242
_reflns_Friedel_coverage 0.000
_reflns_number_gt 6986
_reflns_number_total 7522
_reflns_threshold_expression 'I > 2\s(I)'
_cod_data_source_file c8cc09936g2.cif
_cod_data_source_block FACEs
_cod_database_code 7122843
_shelx_shelxl_version_number 2014/7
_shelx_space_group_comment
;
The symmetry employed for this shelxl refinement is uniquely defined
by the following loop, which should always be used as a source of
symmetry information in preference to the above space-group names.
They are only intended as comments.
;
_shelx_estimated_absorpt_t_min 0.130
_shelx_estimated_absorpt_t_max 0.430
_exptl_absorpt_special_details 'SADABS v2.05(Bruker, 2010)'

loop_
_space_group_symop_operation_xyz
'x, y, z'
'-x, -y, -z'

loop_
_atom_site_label
_atom_site_type_symbol
_atom_site_fract_x
_atom_site_fract_y
_atom_site_fract_z
_atom_site_U_iso_or_equiv
_atom_site_adp_type
_atom_site_occupancy
_atom_site_site_symmetry_order
_atom_site_calc_flag
_atom_site_refinement_flags_posn
_atom_site_refinement_flags_adp
_atom_site_refinement_flags_occupancy
_atom_site_disorder_assembly
_atom_site_disorder_group
Au2 Au 1.00128(2) 0.76797(2) 0.24420(2) 0.03142(5) Uani 1 1 d . . . . .
P2 P 1.01686(14) 0.66483(11) 0.34856(5) 0.0313(3) Uani 1 1 d . . . . .
P3 P 0.14518(17) 0.78248(15) 0.71140(7) 0.0475(4) Uani 1 1 d . . . . .
F1 F 0.2896(6) 0.7693(5) 0.7517(3) 0.0523(16) Uani 0.7 1 d D U P A 1
F2 F -0.0057(6) 0.8120(6) 0.6676(2) 0.0654(16) Uani 0.7 1 d D U P A 1
F3 F 0.0726(7) 0.9128(5) 0.7233(4) 0.079(2) Uani 0.7 1 d D U P A 1
F4 F 0.2341(8) 0.8326(10) 0.6465(3) 0.118(3) Uani 0.7 1 d D U P A 1
F5 F 0.2044(9) 0.6621(7) 0.6941(5) 0.122(3) Uani 0.7 1 d D U P A 1
F6 F 0.0487(8) 0.7389(6) 0.7724(3) 0.082(2) Uani 0.7 1 d D U P A 1
O1 O 0.9315(4) 1.3464(3) 0.01837(16) 0.0338(7) Uani 1 1 d . . . . .
O2 O 0.6225(4) 1.3231(3) 0.06484(15) 0.0339(7) Uani 1 1 d . . . . .
O3 O 0.3934(4) 1.2172(3) 0.15602(16) 0.0362(8) Uani 1 1 d . . . . .
O4 O 0.4279(4) 0.9772(3) 0.23156(16) 0.0358(8) Uani 1 1 d . . . . .
O5 O 0.5545(4) 0.7799(3) 0.17451(17) 0.0394(8) Uani 1 1 d . . . . .
O11 O 0.417(3) 1.034(2) 0.5114(12) 0.201(10) Uani 0.5 1 d . . P B -1
N3 N 1.1072(4) 0.8311(3) 0.10366(16) 0.0253(8) Uani 1 1 d . . . . .
N4 N 0.8927(4) 0.9529(3) 0.12481(16) 0.0266(8) Uani 1 1 d . . . . .
C6 C 0.8540(5) 1.0819(4) 0.0142(2) 0.0261(9) Uani 1 1 d . . . . .
H6 H 0.7592 1.1347 0.0232 0.031 Uiso 1 1 calc R U . . .
C7 C 0.9308(5) 0.9894(4) 0.0603(2) 0.0256(9) Uani 1 1 d . . . . .
C8 C 1.0698(5) 0.9111(4) 0.0461(2) 0.0261(9) Uani 1 1 d . . . . .
C10 C 0.9996(5) 0.8584(3) 0.15031(18) 0.0223(8) Uani 1 1 d . . . . .
C11 C 1.2441(6) 0.7332(4) 0.1094(2) 0.0325(10) Uani 1 1 d . . . . .
H11A H 1.3375 0.7617 0.1105 0.049 Uiso 1 1 calc R U . . .
H11B H 1.2531 0.6951 0.0721 0.049 Uiso 1 1 calc R U . . .
H11C H 1.2336 0.6770 0.1494 0.049 Uiso 1 1 calc R U . . .
C12 C 0.7506(5) 1.0087(4) 0.1587(2) 0.0324(10) Uani 1 1 d . . . . .
H12A H 0.7379 1.0934 0.1491 0.049 Uiso 1 1 calc R U . . .
H12B H 0.7591 0.9799 0.2055 0.049 Uiso 1 1 calc R U . . .
H12C H 0.6601 0.9898 0.1442 0.049 Uiso 1 1 calc R U . . .
C31 C 0.8350(6) 0.6293(5) 0.3826(2) 0.0378(12) Uani 1 1 d . . . . .
C32 C 0.7908(7) 0.5376(5) 0.3679(3) 0.0483(14) Uani 1 1 d . . . . .
H32 H 0.8604 0.4879 0.3431 0.058 Uiso 1 1 calc R U . . .
C33 C 0.6474(8) 0.5158(6) 0.3883(3) 0.0617(17) Uani 1 1 d . . . . .
H33 H 0.6182 0.4521 0.3771 0.074 Uiso 1 1 calc R U . . .
C34 C 0.5488(8) 0.5853(7) 0.4241(3) 0.068(2) Uani 1 1 d . . . . .
H34 H 0.4499 0.5705 0.4381 0.081 Uiso 1 1 calc R U . . .
C35 C 0.5900(9) 0.6770(9) 0.4405(4) 0.084(3) Uani 1 1 d . . . . .
H35 H 0.5201 0.7254 0.4659 0.100 Uiso 1 1 calc R U . . .
C36 C 0.7358(8) 0.6993(7) 0.4197(4) 0.0684(19) Uani 1 1 d . . . . .
H36 H 0.7656 0.7624 0.4313 0.082 Uiso 1 1 calc R U . . .
C37 C 1.0721(6) 0.7417(4) 0.4046(2) 0.0341(11) Uani 1 1 d . . . . .
C38 C 1.1213(6) 0.6833(5) 0.4663(2) 0.0398(12) Uani 1 1 d . . . . .
H38 H 1.1314 0.6016 0.4789 0.048 Uiso 1 1 calc R U . . .
C39 C 1.1551(7) 0.7454(5) 0.5088(3) 0.0465(14) Uani 1 1 d . . . . .
H39 H 1.1868 0.7063 0.5510 0.056 Uiso 1 1 calc R U . . .
C40 C 1.1430(8) 0.8637(5) 0.4903(3) 0.0514(15) Uani 1 1 d . . . . .
H40 H 1.1648 0.9061 0.5200 0.062 Uiso 1 1 calc R U . . .
C41 C 1.0991(8) 0.9210(5) 0.4281(3) 0.0531(16) Uani 1 1 d . . . . .
H41 H 1.0936 1.0020 0.4148 0.064 Uiso 1 1 calc R U . . .
C42 C 1.0633(7) 0.8588(4) 0.3857(2) 0.0404(13) Uani 1 1 d . . . . .
H42 H 1.0324 0.8977 0.3433 0.049 Uiso 1 1 calc R U . . .
C43 C 1.1603(6) 0.5263(5) 0.3533(2) 0.0372(11) Uani 1 1 d . . . . .
C44 C 1.2805(7) 0.5191(5) 0.3068(3) 0.0453(13) Uani 1 1 d . . . . .
H44 H 1.2841 0.5843 0.2731 0.054 Uiso 1 1 calc R U . . .
C45 C 1.3958(8) 0.4166(6) 0.3094(3) 0.0594(17) Uani 1 1 d . . . . .
H45 H 1.4788 0.4117 0.2776 0.071 Uiso 1 1 calc R U . . .
C46 C 1.3897(9) 0.3220(6) 0.3581(3) 0.0679(19) Uani 1 1 d . . . . .
H46 H 1.4698 0.2523 0.3604 0.082 Uiso 1 1 calc R U . . .
C47 C 1.2671(9) 0.3281(6) 0.4037(3) 0.0648(19) Uani 1 1 d . . . . .
H47 H 1.2612 0.2619 0.4363 0.078 Uiso 1 1 calc R U . . .
C48 C 1.1538(7) 0.4302(5) 0.4017(3) 0.0465(14) Uani 1 1 d . . . . .
H48 H 1.0710 0.4349 0.4336 0.056 Uiso 1 1 calc R U . . .
C61 C 0.8805(6) 1.3215(4) 0.0853(2) 0.0356(11) Uani 1 1 d . . . . .
H61A H 0.9434 1.3488 0.1124 0.043 Uiso 1 1 calc R U . . .
H61B H 0.8936 1.2364 0.1002 0.043 Uiso 1 1 calc R U . . .
C62 C 0.7120(6) 1.3832(4) 0.0916(2) 0.0374(11) Uani 1 1 d . . . . .
H62A H 0.6806 1.3834 0.1377 0.045 Uiso 1 1 calc R U . . .
H62B H 0.6949 1.4651 0.0680 0.045 Uiso 1 1 calc R U . . .
C63 C 0.4594(6) 1.3684(5) 0.0727(2) 0.0394(12) Uani 1 1 d . . . . .
H63A H 0.4056 1.3394 0.0430 0.047 Uiso 1 1 calc R U . . .
H63B H 0.4361 1.4545 0.0600 0.047 Uiso 1 1 calc R U . . .
C64 C 0.3945(6) 1.3365(5) 0.1405(3) 0.0411(13) Uani 1 1 d . . . . .
H64A H 0.4584 1.3537 0.1715 0.049 Uiso 1 1 calc R U . . .
H64B H 0.2870 1.3844 0.1445 0.049 Uiso 1 1 calc R U . . .
C65 C 0.3483(6) 1.1846(5) 0.2220(2) 0.0400(12) Uani 1 1 d . . . . .
H65A H 0.2616 1.2471 0.2342 0.048 Uiso 1 1 calc R U . . .
H65B H 0.4369 1.1760 0.2493 0.048 Uiso 1 1 calc R U . . .
C66 C 0.2975(6) 1.0720(5) 0.2350(2) 0.0388(12) Uani 1 1 d . . . . .
H66A H 0.2455 1.0608 0.2786 0.047 Uiso 1 1 calc R U . . .
H66B H 0.2218 1.0752 0.2027 0.047 Uiso 1 1 calc R U . . .
C67 C 0.3864(6) 0.8692(5) 0.2522(3) 0.0430(12) Uani 1 1 d . . . . .
H67A H 0.2992 0.8671 0.2268 0.052 Uiso 1 1 calc R U . . .
H67B H 0.3520 0.8597 0.2985 0.052 Uiso 1 1 calc R U . . .
C68 C 0.5249(6) 0.7720(5) 0.2425(2) 0.0418(12) Uani 1 1 d . . . . .
H68A H 0.6166 0.7799 0.2629 0.050 Uiso 1 1 calc R U . . .
H68B H 0.5030 0.6956 0.2625 0.050 Uiso 1 1 calc R U . . .
C69 C 0.6910(6) 0.7106(4) 0.1545(2) 0.0357(11) Uani 1 1 d . . . . .
C70 C 0.7825(6) 0.6184(4) 0.1943(2) 0.0375(11) Uani 1 1 d . . . . .
H70 H 0.7511 0.5978 0.2385 0.045 Uiso 1 1 calc R U . . .
C71 C 0.9223(6) 0.5545(4) 0.1698(2) 0.0395(12) Uani 1 1 d . . . . .
H71 H 0.9840 0.4899 0.1975 0.047 Uiso 1 1 calc R U . . .
C72 C 0.9709(6) 0.5840(4) 0.1065(2) 0.0342(11) Uani 1 1 d . . . . .
H72 H 1.0671 0.5417 0.0907 0.041 Uiso 1 1 calc R U . . .
C73 C 0.8758(5) 0.6789(4) 0.0645(2) 0.0311(10) Uani 1 1 d . . . . .
C74 C 0.9230(6) 0.7132(4) -0.0020(2) 0.0328(10) Uani 1 1 d . . . . .
C75 C 0.8259(6) 0.7983(4) -0.0431(2) 0.0350(11) Uani 1 1 d . . . . .
H75 H 0.8556 0.8171 -0.0876 0.042 Uiso 1 1 calc R U . . .
C76 C 0.6818(6) 0.8581(5) -0.0191(3) 0.0399(12) Uani 1 1 d . . . . .
H76 H 0.6146 0.9169 -0.0480 0.048 Uiso 1 1 calc R U . . .
C77 C 0.6371(6) 0.8332(4) 0.0445(3) 0.0372(11) Uani 1 1 d . . . . .
H77 H 0.5415 0.8768 0.0601 0.045 Uiso 1 1 calc R U . . .
C78 C 0.7329(6) 0.7424(4) 0.0876(2) 0.0330(10) Uani 1 1 d . . . . .
C87 C 0.4724(19) 1.0155(13) 0.3979(8) 0.067(4) Uani 0.5 1 d . . P B -1
H87A H 0.4854 0.9357 0.3912 0.101 Uiso 0.5 1 calc R U P B -1
H87B H 0.5243 1.0592 0.3620 0.101 Uiso 0.5 1 calc R U P B -1
H87C H 0.3612 1.0538 0.3999 0.101 Uiso 0.5 1 calc R U P B -1
C88 C 0.501(3) 1.0201(17) 0.5654(10) 0.101(7) Uani 0.5 1 d . . P B -1
H88A H 0.5475 1.0873 0.5621 0.121 Uiso 0.5 1 calc R U P B -1
H88B H 0.5857 0.9483 0.5685 0.121 Uiso 0.5 1 calc R U P B -1
C89 C 0.391(2) 1.0113(14) 0.6255(9) 0.079(5) Uani 0.5 1 d . . P B -1
H89A H 0.3078 1.0829 0.6222 0.118 Uiso 0.5 1 calc R U P B -1
H89B H 0.4497 1.0012 0.6642 0.118 Uiso 0.5 1 calc R U P B -1
H89C H 0.3458 0.9443 0.6286 0.118 Uiso 0.5 1 calc R U P B -1
C90 C 0.5505(17) 1.0119(15) 0.4671(9) 0.099(4) Uani 0.5 1 d . . P B -1
H90A H 0.6209 0.9347 0.4823 0.119 Uiso 0.5 1 calc R U P B -1
H90B H 0.6096 1.0728 0.4620 0.119 Uiso 0.5 1 calc R U P B -1
F1A F 0.2958(13) 0.7921(11) 0.7465(6) 0.048(3) Uani 0.3 1 d D U P A 2
F2A F 0.0163(12) 0.7370(11) 0.6822(6) 0.058(3) Uani 0.3 1 d D U P A 2
F3A F 0.086(2) 0.9016(10) 0.6896(6) 0.147(7) Uani 0.3 1 d D U P A 2
F4A F 0.2523(11) 0.7609(7) 0.6507(4) 0.029(2) Uani 0.3 1 d D U P A 2
F5A F 0.2186(13) 0.6336(7) 0.7387(4) 0.046(3) Uani 0.3 1 d D U P A 2
F6A F 0.0507(12) 0.7853(17) 0.7779(5) 0.107(7) Uani 0.3 1 d D U P A 2

loop_
_atom_site_aniso_label
_atom_site_aniso_U_11
_atom_site_aniso_U_22
_atom_site_aniso_U_33
_atom_site_aniso_U_23
_atom_site_aniso_U_13
_atom_site_aniso_U_12
Au2 0.03271(9) 0.03985(10) 0.02370(9) -0.00304(7) -0.00093(7) -0.01500(7)
P2 0.0309(6) 0.0384(6) 0.0243(5) -0.0032(4) -0.0005(4) -0.0102(4)
P3 0.0368(7) 0.0677(9) 0.0363(6) -0.0172(6) -0.0002(5) -0.0042(6)
F1 0.045(3) 0.060(3) 0.051(3) -0.003(2) -0.013(2) -0.011(2)
F2 0.050(3) 0.091(4) 0.048(3) -0.015(3) -0.010(2) 0.001(3)
F3 0.053(3) 0.049(3) 0.123(5) -0.008(3) -0.009(3) 0.000(2)
F4 0.060(4) 0.223(9) 0.054(3) 0.022(5) 0.001(3) -0.045(5)
F5 0.087(5) 0.097(4) 0.198(7) -0.088(4) -0.040(5) 0.009(4)
F6 0.066(3) 0.088(4) 0.076(4) 0.042(3) -0.014(3) -0.034(3)
O1 0.0341(17) 0.0344(16) 0.0338(15) -0.0076(12) -0.0010(13) -0.0089(12)
O2 0.0351(17) 0.0345(16) 0.0340(15) -0.0105(12) 0.0000(13) -0.0095(12)
O3 0.0353(17) 0.0413(18) 0.0313(15) -0.0069(13) -0.0006(13) -0.0084(13)
O4 0.0282(16) 0.0409(18) 0.0390(17) -0.0083(13) 0.0044(13) -0.0111(13)
O5 0.0333(17) 0.0464(19) 0.0429(17) -0.0156(14) 0.0002(14) -0.0122(13)
O11 0.33(3) 0.138(14) 0.152(13) 0.056(11) -0.126(15) -0.112(13)
N3 0.0290(18) 0.0273(17) 0.0213(15) -0.0041(13) -0.0006(13) -0.0103(13)
N4 0.0280(17) 0.0345(18) 0.0216(15) -0.0077(13) 0.0017(13) -0.0143(13)
C6 0.030(2) 0.026(2) 0.0251(19) -0.0075(15) 0.0005(16) -0.0104(15)
C7 0.029(2) 0.028(2) 0.0256(18) -0.0101(15) 0.0023(16) -0.0136(15)
C8 0.030(2) 0.025(2) 0.0280(19) -0.0065(15) -0.0026(16) -0.0127(15)
C10 0.0284(19) 0.0217(18) 0.0207(17) -0.0033(14) -0.0038(15) -0.0125(14)
C11 0.032(2) 0.034(2) 0.030(2) -0.0029(17) -0.0026(18) -0.0095(17)
C12 0.033(2) 0.038(2) 0.028(2) -0.0088(17) 0.0071(17) -0.0129(17)
C31 0.030(2) 0.051(3) 0.029(2) 0.001(2) 0.0000(18) -0.0126(19)
C32 0.046(3) 0.050(3) 0.047(3) 0.004(2) -0.007(2) -0.018(2)
C33 0.056(3) 0.070(4) 0.059(4) 0.011(3) -0.010(3) -0.031(3)
C34 0.041(3) 0.105(5) 0.052(3) 0.015(3) -0.005(3) -0.033(3)
C35 0.044(4) 0.129(7) 0.080(5) -0.037(4) 0.022(3) -0.019(4)
C36 0.044(3) 0.101(5) 0.074(4) -0.042(3) 0.018(3) -0.028(3)
C37 0.035(2) 0.034(2) 0.032(2) -0.0072(18) 0.0043(18) -0.0061(18)
C38 0.048(3) 0.041(3) 0.030(2) -0.0055(19) -0.002(2) -0.010(2)
C39 0.063(3) 0.044(3) 0.032(2) -0.003(2) -0.008(2) -0.012(2)
C40 0.072(4) 0.047(3) 0.039(3) -0.017(2) -0.002(3) -0.015(3)
C41 0.079(4) 0.033(3) 0.044(3) -0.010(2) 0.002(3) -0.008(3)
C42 0.053(3) 0.032(3) 0.032(2) -0.0022(19) -0.001(2) -0.005(2)
C43 0.033(2) 0.050(3) 0.031(2) -0.0138(19) -0.0039(18) -0.0091(19)
C44 0.041(3) 0.056(3) 0.041(3) -0.018(2) -0.005(2) -0.005(2)
C45 0.051(3) 0.076(4) 0.052(3) -0.035(3) -0.005(3) 0.004(3)
C46 0.062(4) 0.067(4) 0.071(4) -0.037(3) -0.019(3) 0.017(3)
C47 0.077(5) 0.048(4) 0.062(4) -0.011(3) -0.016(3) 0.002(3)
C48 0.048(3) 0.045(3) 0.041(3) -0.007(2) -0.004(2) -0.001(2)
C61 0.043(3) 0.035(2) 0.032(2) -0.0105(17) -0.0025(19) -0.0121(19)
C62 0.048(3) 0.032(2) 0.036(2) -0.0129(18) 0.000(2) -0.0127(19)
C63 0.039(3) 0.039(3) 0.038(2) -0.004(2) -0.004(2) -0.006(2)
C64 0.033(3) 0.041(3) 0.045(3) -0.011(2) 0.003(2) 0.001(2)
C65 0.037(3) 0.049(3) 0.033(2) -0.011(2) 0.002(2) -0.006(2)
C66 0.030(2) 0.048(3) 0.037(2) -0.009(2) 0.0027(19) -0.009(2)
C67 0.035(2) 0.051(3) 0.048(3) -0.014(2) 0.009(2) -0.021(2)
C68 0.044(3) 0.043(3) 0.041(3) -0.007(2) 0.005(2) -0.018(2)
C69 0.035(2) 0.039(2) 0.041(2) -0.0146(18) -0.0009(19) -0.0185(17)
C70 0.047(3) 0.032(2) 0.036(2) -0.0058(18) 0.002(2) -0.0170(18)
C71 0.049(3) 0.030(2) 0.041(3) -0.0036(19) -0.005(2) -0.0144(19)
C72 0.038(2) 0.027(2) 0.041(2) -0.0093(17) -0.0044(19) -0.0101(17)
C73 0.032(2) 0.029(2) 0.038(2) -0.0089(16) -0.0067(18) -0.0140(16)
C74 0.034(2) 0.032(2) 0.039(2) -0.0107(17) -0.0048(18) -0.0147(16)
C75 0.040(2) 0.036(2) 0.033(2) -0.0063(18) -0.0061(19) -0.0153(18)
C76 0.039(3) 0.038(3) 0.044(3) -0.007(2) -0.012(2) -0.0092(19)
C77 0.034(2) 0.035(2) 0.048(3) -0.0157(19) -0.005(2) -0.0096(18)
C78 0.034(2) 0.032(2) 0.039(2) -0.0111(17) -0.0052(18) -0.0153(16)
C87 0.072(9) 0.053(8) 0.081(9) -0.013(7) -0.007(7) -0.023(6)
C88 0.125(16) 0.055(10) 0.093(13) 0.016(9) 0.004(12) 0.007(10)
C89 0.080(10) 0.052(8) 0.097(11) -0.002(8) -0.011(9) -0.010(7)
C90 0.043(7) 0.143(9) 0.159(10) -0.127(6) 0.028(7) -0.041(6)
F1A 0.054(7) 0.051(6) 0.049(6) -0.021(4) -0.001(5) -0.019(5)
F2A 0.041(6) 0.071(7) 0.068(7) -0.026(5) -0.010(5) -0.010(5)
F3A 0.225(15) 0.079(8) 0.037(6) 0.006(6) 0.026(8) 0.118(8)
F4A 0.044(5) 0.020(4) 0.020(4) -0.008(3) 0.006(3) -0.004(3)
F5A 0.084(7) 0.033(5) 0.028(4) -0.003(4) 0.007(4) -0.032(4)
F6A 0.015(5) 0.241(18) 0.027(5) -0.034(8) 0.004(4) 0.041(8)

loop_
_atom_type_symbol
_atom_type_description
_atom_type_scat_dispersion_real
_atom_type_scat_dispersion_imag
_atom_type_scat_source
C C 0.0181 0.0091 'International Tables Vol C Tables 4.2.6.8 and 6.1.1.4'
H H 0.0000 0.0000 'International Tables Vol C Tables 4.2.6.8 and 6.1.1.4'
N N 0.0311 0.0180 'International Tables Vol C Tables 4.2.6.8 and 6.1.1.4'
O O 0.0492 0.0322 'International Tables Vol C Tables 4.2.6.8 and 6.1.1.4'
P P 0.2955 0.4335 'International Tables Vol C Tables 4.2.6.8 and 6.1.1.4'
Au Au -4.4197 7.2980 'International Tables Vol C Tables 4.2.6.8 and 6.1.1.4'
F F 0.0727 0.0534 'International Tables Vol C Tables 4.2.6.8 and 6.1.1.4'

loop_
_geom_angle_atom_site_label_1
_geom_angle_atom_site_label_2
_geom_angle_atom_site_label_3
_geom_angle
_geom_angle_site_symmetry_1
C10 Au2 P2 177.05(12) .
C37 P2 C43 107.1(2) .
C37 P2 C31 105.5(2) .
C43 P2 C31 106.0(2) .
C37 P2 Au2 113.10(16) .
C43 P2 Au2 110.78(16) .
C31 P2 Au2 113.85(16) .
F3A P3 F4A 96.6(6) .
F5 P3 F6 94.2(5) .
F5 P3 F1 93.6(4) .
F6 P3 F1 92.6(3) .
F3A P3 F6A 92.0(8) .
F4A P3 F6A 171.3(7) .
F5 P3 F4 87.5(5) .
F6 P3 F4 176.2(4) .
F1 P3 F4 90.7(3) .
F5 P3 F3 174.3(4) .
F6 P3 F3 87.8(4) .
F1 P3 F3 91.7(3) .
F4 P3 F3 90.2(5) .
F3A P3 F2A 97.7(9) .
F4A P3 F2A 88.8(5) .
F6A P3 F2A 91.9(7) .
F5 P3 F2 92.0(4) .
F6 P3 F2 90.4(3) .
F1 P3 F2 173.4(4) .
F4 P3 F2 86.2(3) .
F3 P3 F2 82.6(3) .
F3A P3 F1A 97.3(9) .
F4A P3 F1A 88.5(5) .
F6A P3 F1A 88.6(6) .
F2A P3 F1A 165.0(6) .
F3A P3 F5A 179.7(9) .
F4A P3 F5A 83.6(4) .
F6A P3 F5A 87.9(7) .
F2A P3 F5A 82.1(6) .
F1A P3 F5A 82.9(5) .
C74 O1 C61 116.7(4) 2_775
C63 O2 C62 113.0(4) .
C64 O3 C65 110.9(4) .
C67 O4 C66 111.1(4) .
C69 O5 C68 117.1(4) .
C88 O11 C90 96.0(19) .
C10 N3 C8 109.7(3) .
C10 N3 C11 127.2(3) .
C8 N3 C11 123.1(4) .
C10 N4 C7 110.1(3) .
C10 N4 C12 125.8(4) .
C7 N4 C12 124.0(4) .
C8 C6 C7 113.0(4) 2_775
C8 C6 H6 123.5 2_775
C7 C6 H6 123.5 .
N4 C7 C6 130.7(4) .
N4 C7 C8 106.3(4) .
C6 C7 C8 123.0(4) .
C6 C8 N3 130.3(4) 2_775
C6 C8 C7 124.0(4) 2_775
N3 C8 C7 105.7(4) .
N4 C10 N3 108.2(3) .
N4 C10 Au2 126.7(3) .
N3 C10 Au2 125.1(3) .
N3 C11 H11A 109.5 .
N3 C11 H11B 109.5 .
H11A C11 H11B 109.5 .
N3 C11 H11C 109.5 .
H11A C11 H11C 109.5 .
H11B C11 H11C 109.5 .
N4 C12 H12A 109.5 .
N4 C12 H12B 109.5 .
H12A C12 H12B 109.5 .
N4 C12 H12C 109.5 .
H12A C12 H12C 109.5 .
H12B C12 H12C 109.5 .
C32 C31 C36 119.1(6) .
C32 C31 P2 120.5(4) .
C36 C31 P2 120.2(5) .
C31 C32 C33 121.4(6) .
C31 C32 H32 119.3 .
C33 C32 H32 119.3 .
C34 C33 C32 119.6(7) .
C34 C33 H33 120.2 .
C32 C33 H33 120.2 .
C33 C34 C35 120.6(6) .
C33 C34 H34 119.7 .
C35 C34 H34 119.7 .
C34 C35 C36 119.8(7) .
C34 C35 H35 120.1 .
C36 C35 H35 120.1 .
C31 C36 C35 119.5(8) .
C31 C36 H36 120.3 .
C35 C36 H36 120.3 .
C42 C37 C38 120.1(5) .
C42 C37 P2 119.0(4) .
C38 C37 P2 120.9(4) .
C39 C38 C37 119.4(5) .
C39 C38 H38 120.3 .
C37 C38 H38 120.3 .
C40 C39 C38 120.5(5) .
C40 C39 H39 119.8 .
C38 C39 H39 119.8 .
C39 C40 C41 120.0(6) .
C39 C40 H40 120.0 .
C41 C40 H40 120.0 .
C42 C41 C40 119.5(5) .
C42 C41 H41 120.3 .
C40 C41 H41 120.3 .
C37 C42 C41 120.4(5) .
C37 C42 H42 119.8 .
C41 C42 H42 119.8 .
C44 C43 C48 119.8(5) .
C44 C43 P2 117.7(4) .
C48 C43 P2 122.5(4) .
C43 C44 C45 120.0(6) .
C43 C44 H44 120.0 .
C45 C44 H44 120.0 .
C46 C45 C44 119.9(6) .
C46 C45 H45 120.0 .
C44 C45 H45 120.0 .
C45 C46 C47 120.1(6) .
C45 C46 H46 119.9 .
C47 C46 H46 119.9 .
C48 C47 C46 120.0(6) .
C48 C47 H47 120.0 .
C46 C47 H47 120.0 .
C47 C48 C43 120.1(6) .
C47 C48 H48 119.9 .
C43 C48 H48 119.9 .
O1 C61 C62 108.4(4) .
O1 C61 H61A 110.0 .
C62 C61 H61A 110.0 .
O1 C61 H61B 110.0 .
C62 C61 H61B 110.0 .
H61A C61 H61B 108.4 .
O2 C62 C61 108.0(4) .
O2 C62 H62A 110.1 .
C61 C62 H62A 110.1 .
O2 C62 H62B 110.1 .
C61 C62 H62B 110.1 .
H62A C62 H62B 108.4 .
O2 C63 C64 114.2(4) .
O2 C63 H63A 108.7 .
C64 C63 H63A 108.7 .
O2 C63 H63B 108.7 .
C64 C63 H63B 108.7 .
H63A C63 H63B 107.6 .
O3 C64 C63 111.0(4) .
O3 C64 H64A 109.4 .
C63 C64 H64A 109.4 .
O3 C64 H64B 109.4 .
C63 C64 H64B 109.4 .
H64A C64 H64B 108.0 .
O3 C65 C66 111.9(4) .
O3 C65 H65A 109.2 .
C66 C65 H65A 109.2 .
O3 C65 H65B 109.2 .
C66 C65 H65B 109.2 .
H65A C65 H65B 107.9 .
O4 C66 C65 110.1(4) .
O4 C66 H66A 109.6 .
C65 C66 H66A 109.6 .
O4 C66 H66B 109.6 .
C65 C66 H66B 109.6 .
H66A C66 H66B 108.2 .
O4 C67 C68 109.1(4) .
O4 C67 H67A 109.9 .
C68 C67 H67A 109.9 .
O4 C67 H67B 109.9 .
C68 C67 H67B 109.9 .
H67A C67 H67B 108.3 .
O5 C68 C67 107.3(4) .
O5 C68 H68A 110.2 .
C67 C68 H68A 110.2 .
O5 C68 H68B 110.2 .
C67 C68 H68B 110.2 .
H68A C68 H68B 108.5 .
C70 C69 O5 124.2(5) .
C70 C69 C78 121.4(5) .
O5 C69 C78 114.4(4) .
C69 C70 C71 120.2(5) .
C69 C70 H70 119.9 .
C71 C70 H70 119.9 .
C72 C71 C70 120.8(5) .
C72 C71 H71 119.6 .
C70 C71 H71 119.6 .
C71 C72 C73 119.5(5) .
C71 C72 H72 120.2 .
C73 C72 H72 120.2 .
C78 C73 C72 120.6(4) .
C78 C73 C74 118.1(4) .
C72 C73 C74 121.2(4) .
O1 C74 C75 125.5(4) 2_775
O1 C74 C73 113.8(4) 2_775
C75 C74 C73 120.7(4) .
C74 C75 C76 119.9(5) .
C74 C75 H75 120.1 .
C76 C75 H75 120.1 .
C77 C76 C75 121.2(5) .
C77 C76 H76 119.4 .
C75 C76 H76 119.4 .
C76 C77 C78 120.1(5) .
C76 C77 H77 120.0 .
C78 C77 H77 120.0 .
C73 C78 C77 119.9(4) .
C73 C78 C69 117.4(4) .
C77 C78 C69 122.7(4) .
C90 C87 H87A 109.5 .
C90 C87 H87B 109.5 .
H87A C87 H87B 109.5 .
C90 C87 H87C 109.5 .
H87A C87 H87C 109.5 .
H87B C87 H87C 109.5 .
O11 C88 C89 109(2) .
O11 C88 H88A 109.9 .
C89 C88 H88A 109.9 .
O11 C88 H88B 110.0 .
C89 C88 H88B 109.9 .
H88A C88 H88B 108.3 .
C88 C89 H89A 109.5 .
C88 C89 H89B 109.5 .
H89A C89 H89B 109.5 .
C88 C89 H89C 109.5 .
H89A C89 H89C 109.5 .
H89B C89 H89C 109.5 .
O11 C90 C87 103.6(13) .
O11 C90 H90A 111.1 .
C87 C90 H90A 111.1 .
O11 C90 H90B 111.0 .
C87 C90 H90B 111.0 .
H90A C90 H90B 109.0 .

loop_
_geom_bond_atom_site_label_1
_geom_bond_atom_site_label_2
_geom_bond_distance
_geom_bond_site_symmetry_2
Au2 C10 2.054(4) .
Au2 P2 2.2916(11) .
P2 C37 1.819(5) .
P2 C43 1.819(5) .
P2 C31 1.823(5) .
P3 F3A 1.394(11) .
P3 F5 1.525(7) .
P3 F4A 1.552(8) .
P3 F6 1.554(6) .
P3 F1 1.561(6) .
P3 F6A 1.572(9) .
P3 F4 1.601(7) .
P3 F3 1.607(6) .
P3 F2A 1.608(11) .
P3 F2 1.622(5) .
P3 F1A 1.629(12) .
P3 F5A 1.741(9) .
O1 C74 1.364(6) 2_775
O1 C61 1.438(6) .
O2 C63 1.421(6) .
O2 C62 1.424(6) .
O3 C64 1.412(7) .
O3 C65 1.418(6) .
O4 C67 1.416(6) .
O4 C66 1.417(6) .
O5 C69 1.376(6) .
O5 C68 1.425(6) .
O11 C88 1.38(3) .
O11 C90 1.45(3) .
N3 C10 1.341(5) .
N3 C8 1.393(5) .
N3 C11 1.460(6) .
N4 C10 1.335(5) .
N4 C7 1.381(5) .
N4 C12 1.473(6) .
C6 C8 1.385(6) 2_775
C6 C7 1.394(6) .
C6 H6 0.9500 .
C7 C8 1.403(6) .
C8 C6 1.385(6) 2_775
C11 H11A 0.9800 .
C11 H11B 0.9800 .
C11 H11C 0.9800 .
C12 H12A 0.9800 .
C12 H12B 0.9800 .
C12 H12C 0.9800 .
C31 C32 1.365(9) .
C31 C36 1.373(9) .
C32 C33 1.380(9) .
C32 H32 0.9500 .
C33 C34 1.349(11) .
C33 H33 0.9500 .
C34 C35 1.369(13) .
C34 H34 0.9500 .
C35 C36 1.402(10) .
C35 H35 0.9500 .
C36 H36 0.9500 .
C37 C42 1.371(7) .
C37 C38 1.397(7) .
C38 C39 1.380(8) .
C38 H38 0.9500 .
C39 C40 1.380(9) .
C39 H39 0.9500 .
C40 C41 1.390(8) .
C40 H40 0.9500 .
C41 C42 1.388(9) .
C41 H41 0.9500 .
C42 H42 0.9500 .
C43 C44 1.381(7) .
C43 C48 1.386(8) .
C44 C45 1.388(8) .
C44 H44 0.9500 .
C45 C46 1.377(10) .
C45 H45 0.9500 .
C46 C47 1.385(11) .
C46 H46 0.9500 .
C47 C48 1.376(9) .
C47 H47 0.9500 .
C48 H48 0.9500 .
C61 C62 1.502(7) .
C61 H61A 0.9900 .
C61 H61B 0.9900 .
C62 H62A 0.9900 .
C62 H62B 0.9900 .
C63 C64 1.504(7) .
C63 H63A 0.9900 .
C63 H63B 0.9900 .
C64 H64A 0.9900 .
C64 H64B 0.9900 .
C65 C66 1.503(8) .
C65 H65A 0.9900 .
C65 H65B 0.9900 .
C66 H66A 0.9900 .
C66 H66B 0.9900 .
C67 C68 1.503(7) .
C67 H67A 0.9900 .
C67 H67B 0.9900 .
C68 H68A 0.9900 .
C68 H68B 0.9900 .
C69 C70 1.372(7) .
C69 C78 1.427(7) .
C70 C71 1.404(7) .
C70 H70 0.9500 .
C71 C72 1.369(7) .
C71 H71 0.9500 .
C72 C73 1.428(6) .
C72 H72 0.9500 .
C73 C78 1.410(7) .
C73 C74 1.435(7) .
C74 O1 1.364(6) 2_775
C74 C75 1.366(7) .
C75 C76 1.409(7) .
C75 H75 0.9500 .
C76 C77 1.361(7) .
C76 H76 0.9500 .
C77 C78 1.416(7) .
C77 H77 0.9500 .
C87 C90 1.66(2) .
C87 H87A 0.9800 .
C87 H87B 0.9800 .
C87 H87C 0.9800 .
C88 C89 1.53(3) .
C88 H88A 0.9900 .
C88 H88B 0.9900 .
C89 H89A 0.9800 .
C89 H89B 0.9800 .
C89 H89C 0.9800 .
C90 H90A 0.9900 .
C90 H90B 0.9900 .

loop_
_geom_torsion_atom_site_label_1
_geom_torsion_atom_site_label_2
_geom_torsion_atom_site_label_3
_geom_torsion_atom_site_label_4
_geom_torsion
_geom_torsion_site_symmetry_1
_geom_torsion_site_symmetry_4
C10 N4 C7 C6 179.1(5) . .
C12 N4 C7 C6 1.4(7) . .
C10 N4 C7 C8 0.2(5) . .
C12 N4 C7 C8 -177.4(4) . .
C8 C6 C7 N4 -179.5(4) 2_775 .
C8 C6 C7 C8 -0.8(7) 2_775 .
C10 N3 C8 C6 179.9(5) . 2_775
C11 N3 C8 C6 -0.5(7) . 2_775
C10 N3 C8 C7 -0.5(5) . .
C11 N3 C8 C7 179.1(4) . .
N4 C7 C8 C6 179.8(4) . 2_775
C6 C7 C8 C6 0.9(8) . 2_775
N4 C7 C8 N3 0.1(5) . .
C6 C7 C8 N3 -178.8(4) . .
C7 N4 C10 N3 -0.5(5) . .
C12 N4 C10 N3 177.1(4) . .
C7 N4 C10 Au2 180.0(3) . .
C12 N4 C10 Au2 -2.4(6) . .
C8 N3 C10 N4 0.6(5) . .
C11 N3 C10 N4 -178.9(4) . .
C8 N3 C10 Au2 -179.9(3) . .
C11 N3 C10 Au2 0.6(6) . .
C37 P2 C31 C32 -155.6(4) . .
C43 P2 C31 C32 -42.2(5) . .
Au2 P2 C31 C32 79.9(4) . .
C37 P2 C31 C36 29.0(5) . .
C43 P2 C31 C36 142.4(5) . .
Au2 P2 C31 C36 -95.5(5) . .
C36 C31 C32 C33 1.5(9) . .
P2 C31 C32 C33 -174.0(5) . .
C31 C32 C33 C34 -0.7(9) . .
C32 C33 C34 C35 -0.1(10) . .
C33 C34 C35 C36 0.2(12) . .
C32 C31 C36 C35 -1.4(10) . .
P2 C31 C36 C35 174.1(6) . .
C34 C35 C36 C31 0.6(12) . .
C43 P2 C37 C42 137.6(4) . .
C31 P2 C37 C42 -109.8(4) . .
Au2 P2 C37 C42 15.3(5) . .
C43 P2 C37 C38 -43.1(5) . .
C31 P2 C37 C38 69.5(5) . .
Au2 P2 C37 C38 -165.4(4) . .
C42 C37 C38 C39 2.4(8) . .
P2 C37 C38 C39 -176.8(4) . .
C37 C38 C39 C40 -1.1(9) . .
C38 C39 C40 C41 -1.1(10) . .
C39 C40 C41 C42 1.8(10) . .
C38 C37 C42 C41 -1.7(8) . .
P2 C37 C42 C41 177.6(5) . .
C40 C41 C42 C37 -0.5(9) . .
C37 P2 C43 C44 -97.5(4) . .
C31 P2 C43 C44 150.2(4) . .
Au2 P2 C43 C44 26.3(5) . .
C37 P2 C43 C48 81.6(5) . .
C31 P2 C43 C48 -30.6(5) . .
Au2 P2 C43 C48 -154.6(4) . .
C48 C43 C44 C45 -1.2(9) . .
P2 C43 C44 C45 177.9(5) . .
C43 C44 C45 C46 0.4(10) . .
C44 C45 C46 C47 1.3(11) . .
C45 C46 C47 C48 -2.2(11) . .
C46 C47 C48 C43 1.4(11) . .
C44 C43 C48 C47 0.3(9) . .
P2 C43 C48 C47 -178.8(5) . .
C74 O1 C61 C62 -172.6(4) 2_775 .
C63 O2 C62 C61 175.3(4) . .
O1 C61 C62 O2 73.1(5) . .
C62 O2 C63 C64 -74.6(6) . .
C65 O3 C64 C63 173.7(4) . .
O2 C63 C64 O3 -71.4(6) . .
C64 O3 C65 C66 162.0(4) . .
C67 O4 C66 C65 172.1(4) . .
O3 C65 C66 O4 71.7(5) . .
C66 O4 C67 C68 175.5(4) . .
C69 O5 C68 C67 170.1(4) . .
O4 C67 C68 O5 -68.2(5) . .
C68 O5 C69 C70 14.6(7) . .
C68 O5 C69 C78 -165.1(4) . .
O5 C69 C70 C71 -178.3(5) . .
C78 C69 C70 C71 1.4(8) . .
C69 C70 C71 C72 1.1(8) . .
C70 C71 C72 C73 -1.9(8) . .
C71 C72 C73 C78 0.1(7) . .
C71 C72 C73 C74 179.6(5) . .
C78 C73 C74 O1 174.5(4) . 2_775
C72 C73 C74 O1 -4.9(6) . 2_775
C78 C73 C74 C75 -5.5(7) . .
C72 C73 C74 C75 175.1(5) . .
O1 C74 C75 C76 -176.2(5) 2_775 .
C73 C74 C75 C76 3.8(7) . .
C74 C75 C76 C77 0.4(8) . .
C75 C76 C77 C78 -2.8(8) . .
C72 C73 C78 C77 -177.4(5) . .
C74 C73 C78 C77 3.1(7) . .
C72 C73 C78 C69 2.2(7) . .
C74 C73 C78 C69 -177.2(4) . .
C76 C77 C78 C73 0.9(7) . .
C76 C77 C78 C69 -178.7(5) . .
C70 C69 C78 C73 -3.0(7) . .
O5 C69 C78 C73 176.7(4) . .
C70 C69 C78 C77 176.7(5) . .
O5 C69 C78 C77 -3.6(7) . .
C90 O11 C88 C89 -167.3(15) . .
C88 O11 C90 C87 176.0(16) . .
